data_1507713
loop_
_publ_author_name
'Sch\"onherr, Heike'
'Leighton, James L.'

_publ_section_title
;
 Direct and highly enantioselective iso-Pictet-Spengler reactions with
 \a-ketoamides: access to underexplored indole core structures.
;
_journal_issue 10
_journal_name_full 'Organic letters'
_journal_page_first 2610
_journal_page_last 2613
_journal_paper_doi 10.1021/ol300922b
_journal_volume 14
_journal_year 2012
_chemical_absolute_configuration ad
_chemical_formula_sum 'C23 H21.5 Br0.5 F2 N3 O'
_chemical_formula_weight 433.89
_chemical_name_systematic
; 
 ? 
;
_space_group_IT_number 20
_symmetry_cell_setting orthorhombic
_symmetry_space_group_name_Hall 'C 2c 2'
_symmetry_space_group_name_H-M 'C 2 2 21'
_atom_sites_solution_hydrogens geom
_atom_sites_solution_primary direct
_atom_sites_solution_secondary difmap
_audit_creation_method SHELXL-97
_cell_angle_alpha 90.00
_cell_angle_beta 90.00
_cell_angle_gamma 90.00
_cell_formula_units_Z 8
_cell_length_a 12.7720(10)
_cell_length_b 18.1424(15)
_cell_length_c 17.4735(14)
_cell_measurement_reflns_used 9652
_cell_measurement_temperature 150(2)
_cell_measurement_theta_max 26.57
_cell_measurement_theta_min 2.27
_cell_volume 4048.9(6)
_computing_cell_refinement 'Bruker SAINT'
_computing_data_collection 'Bruker APEX2'
_computing_data_reduction 'Bruker SAINT'
_computing_molecular_graphics 'Bruker SHELXTL'
_computing_publication_material 'Bruker SHELXTL'
_computing_structure_refinement 'SHELXL-97 (Sheldrick, 2008)'
_computing_structure_solution 'SHELXS-97 (Sheldrick, 2008)'
_diffrn_ambient_temperature 150(2)
_diffrn_measured_fraction_theta_full 1.000
_diffrn_measured_fraction_theta_max 1.000
_diffrn_measurement_device_type 'Bruker APEX-II CCD'
_diffrn_measurement_method '\f and \w scans'
_diffrn_radiation_monochromator graphite
_diffrn_radiation_source 'fine-focus sealed tube'
_diffrn_radiation_type MoK\a
_diffrn_radiation_wavelength 0.71073
_diffrn_reflns_av_R_equivalents 0.0479
_diffrn_reflns_av_sigmaI/netI 0.0408
_diffrn_reflns_limit_h_max 17
_diffrn_reflns_limit_h_min -17
_diffrn_reflns_limit_k_max 25
_diffrn_reflns_limit_k_min -25
_diffrn_reflns_limit_l_max 24
_diffrn_reflns_limit_l_min -24
_diffrn_reflns_number 31824
_diffrn_reflns_theta_full 30.03
_diffrn_reflns_theta_max 30.03
_diffrn_reflns_theta_min 1.95
_exptl_absorpt_coefficient_mu 1.081
_exptl_absorpt_correction_T_max 0.8128
_exptl_absorpt_correction_T_min 0.6716
_exptl_absorpt_correction_type empirical
_exptl_absorpt_process_details SADABS
_exptl_crystal_colour COLORLESS
_exptl_crystal_density_diffrn 1.424
_exptl_crystal_density_method 'not measured'
_exptl_crystal_description BLOCK
_exptl_crystal_F_000 1792
_exptl_crystal_size_max 0.40
_exptl_crystal_size_mid 0.20
_exptl_crystal_size_min 0.20
_refine_diff_density_max 0.797
_refine_diff_density_min -0.483
_refine_diff_density_rms 0.061
_refine_ls_abs_structure_details 'Flack H D (1983), Acta Cryst. A39, 876-881'
_refine_ls_abs_structure_Flack -0.003(10)
_refine_ls_extinction_method none
_refine_ls_goodness_of_fit_ref 1.014
_refine_ls_hydrogen_treatment constr
_refine_ls_matrix_type full
_refine_ls_number_parameters 270
_refine_ls_number_reflns 5921
_refine_ls_number_restraints 0
_refine_ls_restrained_S_all 1.014
_refine_ls_R_factor_all 0.0877
_refine_ls_R_factor_gt 0.0500
_refine_ls_shift/su_max 0.000
_refine_ls_shift/su_mean 0.000
_refine_ls_structure_factor_coef Fsqd
_refine_ls_weighting_details 'calc w=1/[\s^2^(Fo^2^)+(0.0584P)^2^+4.1674P] where P=(Fo^2^+2Fc^2^)/3'
_refine_ls_weighting_scheme calc
_refine_ls_wR_factor_gt 0.1150
_refine_ls_wR_factor_ref 0.1332
_reflns_number_gt 4056
_reflns_number_total 5921
_reflns_threshold_expression >2sigma(I)
_cod_data_source_file ol300922b_si_003.cif
_cod_data_source_block heas10
_cod_depositor_comments
;
The following automatic conversions were performed:

'_chemical_absolute_configuration' value 'AD' changed to 'ad'
according to /home/saulius/struct/CIF-dictionaries/cif_core.dic
dictionary named 'cif_core.dic' version 2.4.1 from
2010-06-29.

'_symmetry_cell_setting' value 'Orthorhombic' changed to
'orthorhombic' according to
/home/saulius/struct/CIF-dictionaries/cif_core.dic dictionary named
'cif_core.dic' version 2.4.1 from
2010-06-29.

'_exptl_absorpt_correction_type' value 'EMPIRICAL'
changed to 'empirical' according to
/home/saulius/struct/CIF-dictionaries/cif_core.dic dictionary named
'cif_core.dic' version 2.4.1 from
2010-06-29.

'_refine_ls_hydrogen_treatment' value 'CONSTR' changed
to 'constr' according to
/home/saulius/struct/CIF-dictionaries/cif_core.dic dictionary named
'cif_core.dic' version 2.4.1 from 2010-06-29.

Automatic conversion script
Id: cif_fix_values 1715 2011-07-08 13:25:40Z adriana 

 Adding full bibliography for 1507712--1507713.cif.
;
_cod_original_sg_symbol_H-M C222(1)
_cod_original_formula_sum 'C23 H21.50 Br0.50 F2 N3 O'
_cod_database_code 1507713

loop_
_symmetry_equiv_pos_as_xyz
'x, y, z'
'-x, -y, z+1/2'
'-x, y, -z+1/2'
'x, -y, -z'
'x+1/2, y+1/2, z'
'-x+1/2, -y+1/2, z+1/2'
'-x+1/2, y+1/2, -z+1/2'
'x+1/2, -y+1/2, -z'

loop_
_atom_site_label
_atom_site_type_symbol
_atom_site_fract_x
_atom_site_fract_y
_atom_site_fract_z
_atom_site_U_iso_or_equiv
_atom_site_adp_type
_atom_site_occupancy
_atom_site_symmetry_multiplicity
_atom_site_calc_flag
_atom_site_refinement_flags
F1 F 0.96938(17) 0.09807(10) 0.17046(12) 0.0542(5) Uani 1 1 d .
F2 F 0.94390(17) 0.35267(10) 0.14633(14) 0.0604(6) Uani 1 1 d .
O O 0.77628(14) 0.26278(12) 0.07118(11) 0.0355(5) Uani 1 1 d .
N1 N 0.84789(16) 0.22223(14) 0.18176(13) 0.0333(5) Uani 1 1 d .
H1A H 0.8345 0.2059 0.2281 0.040 Uiso 1 1 calc R
N2 N 0.43682(17) 0.22796(14) 0.04464(13) 0.0361(5) Uani 1 1 d .
H2A H 0.3894 0.2432 0.0117 0.043 Uiso 1 1 calc R
N3 N 0.66750(19) 0.18393(17) 0.23870(13) 0.0441(7) Uani 1 1 d .
H3A H 0.6059 0.1893 0.2624 0.053 Uiso 1 1 d R
C1 C 0.6671(5) 0.4478(3) 0.2476(5) 0.130(3) Uani 1 1 d .
H1B H 0.6749 0.4948 0.2206 0.195 Uiso 1 1 calc R
H1C H 0.7274 0.4401 0.2814 0.195 Uiso 1 1 calc R
H1D H 0.6028 0.4487 0.2782 0.195 Uiso 1 1 calc R
C2 C 0.6610(4) 0.3822(3) 0.1870(3) 0.0798(14) Uani 1 1 d .
H2B H 0.5979 0.3881 0.1546 0.096 Uiso 1 1 calc R
H2C H 0.7233 0.3834 0.1533 0.096 Uiso 1 1 calc R
C3 C 1.1158(3) 0.1642(2) 0.12788(18) 0.0521(9) Uani 1 1 d .
H3B H 1.1557 0.1201 0.1245 0.062 Uiso 1 1 calc R
C4 C 0.6566(3) 0.3140(2) 0.2264(2) 0.0604(11) Uani 1 1 d .
H4A H 0.5905 0.3131 0.2561 0.072 Uiso 1 1 calc R
H4B H 0.7147 0.3133 0.2639 0.072 Uiso 1 1 calc R
C5 C 0.4211(2) 0.03168(19) 0.09966(19) 0.0444(8) Uani 1 1 d .
H5A H 0.3839 -0.0131 0.0924 0.053 Uiso 1 1 calc R
C6 C 0.5143(2) 0.27114(18) 0.07583(16) 0.0354(6) Uani 1 1 d .
H6A H 0.5260 0.3216 0.0642 0.043 Uiso 1 1 calc R
C7 C 1.1589(2) 0.2306(3) 0.10957(18) 0.0557(10) Uani 1 1 d .
H7A H 1.2298 0.2326 0.0932 0.067 Uiso 1 1 calc R
C8 C 1.0131(2) 0.16254(18) 0.15147(16) 0.0367(6) Uani 1 1 d .
C9 C 0.5072(2) 0.03173(18) 0.14997(19) 0.0434(7) Uani 1 1 d .
H9A H 0.5273 -0.0124 0.1753 0.052 Uiso 1 1 calc R
C10 C 0.6622(2) 0.24289(17) 0.18065(15) 0.0334(6) Uani 1 1 d .
C11 C 0.6564(2) 0.1084(2) 0.21145(18) 0.0468(8) Uani 1 1 d .
H11A H 0.6529 0.0750 0.2562 0.056 Uiso 1 1 calc R
H11B H 0.7197 0.0951 0.1818 0.056 Uiso 1 1 calc R
C12 C 0.4447(2) 0.15770(16) 0.07263(14) 0.0299(5) Uani 1 1 d .
C13 C 0.3882(2) 0.09301(19) 0.06052(16) 0.0389(7) Uani 1 1 d .
H13A H 0.3299 0.0915 0.0268 0.047 Uiso 1 1 calc R
C14 C 0.5619(2) 0.09572(17) 0.16241(15) 0.0339(6) Uani 1 1 d .
C15 C 0.57192(18) 0.23003(16) 0.12614(14) 0.0288(6) Uani 1 1 d .
C16 C 1.1021(3) 0.2945(2) 0.11424(19) 0.0530(10) Uani 1 1 d .
H16A H 1.1325 0.3404 0.1006 0.064 Uiso 1 1 calc R
C17 C 0.76708(19) 0.24337(16) 0.13727(15) 0.0288(6) Uani 1 1 d .
C18 C 1.0002(2) 0.29068(19) 0.13905(17) 0.0395(7) Uani 1 1 d .
C19 C 0.52909(19) 0.15825(16) 0.12393(14) 0.0282(5) Uani 1 1 d .
C20 C 0.95308(19) 0.22522(16) 0.15716(14) 0.0301(5) Uani 1 1 d .
Br Br 0.04772(4) 0.0000 0.0000 0.0693(2) Uani 1 2 d S
C21 C -0.3118(4) 0.0000 0.0000 0.089(2) Uani 1 2 d S
H21A H -0.3862 0.0000 0.0000 0.107 Uiso 1 2 calc SR
C22 C -0.2594(3) 0.0642(3) 0.0126(2) 0.0688(12) Uani 1 1 d .
H22A H -0.2972 0.1085 0.0217 0.083 Uiso 1 1 calc R
C23 C -0.1519(3) 0.0651(2) 0.01234(19) 0.0503(8) Uani 1 1 d .
H23A H -0.1142 0.1096 0.0204 0.060 Uiso 1 1 calc R
C24 C -0.1009(3) 0.0000 0.0000 0.0426(9) Uani 1 2 d S

loop_
_atom_site_aniso_label
_atom_site_aniso_U_11
_atom_site_aniso_U_22
_atom_site_aniso_U_33
_atom_site_aniso_U_23
_atom_site_aniso_U_13
_atom_site_aniso_U_12
F1 0.0601(13) 0.0452(11) 0.0573(12) 0.0018(9) -0.0146(10) 0.0003(10)
F2 0.0462(11) 0.0439(10) 0.0910(16) 0.0137(10) -0.0087(12) -0.0060(10)
O 0.0221(8) 0.0580(13) 0.0264(9) 0.0102(9) 0.0032(7) 0.0013(9)
N1 0.0188(10) 0.0555(15) 0.0256(10) 0.0096(10) 0.0014(8) -0.0045(10)
N2 0.0197(10) 0.0570(16) 0.0317(11) 0.0038(11) -0.0033(9) 0.0054(11)
N3 0.0235(11) 0.087(2) 0.0216(11) 0.0099(12) -0.0018(9) -0.0168(13)
C1 0.094(4) 0.056(3) 0.240(9) -0.056(4) -0.015(5) -0.004(3)
C2 0.069(3) 0.078(3) 0.092(3) -0.014(3) -0.015(3) 0.018(2)
C3 0.0318(16) 0.088(3) 0.0362(17) -0.0185(18) -0.0061(13) 0.0132(17)
C4 0.0350(17) 0.083(3) 0.064(2) -0.032(2) 0.0150(16) -0.0135(18)
C5 0.0386(16) 0.0493(19) 0.0453(17) -0.0137(15) 0.0072(13) -0.0078(14)
C6 0.0215(12) 0.0479(17) 0.0369(14) 0.0012(13) 0.0021(10) 0.0008(12)
C7 0.0200(13) 0.111(3) 0.0359(16) -0.0049(19) 0.0026(12) -0.0032(18)
C8 0.0302(13) 0.0537(18) 0.0262(13) -0.0019(13) -0.0081(11) 0.0020(12)
C9 0.0384(16) 0.0479(18) 0.0438(17) 0.0030(14) 0.0090(13) 0.0044(14)
C10 0.0182(11) 0.0576(18) 0.0243(12) -0.0062(12) 0.0034(9) -0.0060(12)
C11 0.0246(13) 0.074(2) 0.0421(17) 0.0285(17) -0.0021(13) -0.0072(14)
C12 0.0217(11) 0.0478(16) 0.0202(11) -0.0051(11) 0.0005(10) 0.0028(12)
C13 0.0282(14) 0.059(2) 0.0293(15) -0.0156(14) 0.0011(11) -0.0022(13)
C14 0.0217(12) 0.0534(17) 0.0266(13) 0.0058(12) 0.0032(10) 0.0013(12)
C15 0.0160(11) 0.0471(16) 0.0231(11) -0.0040(11) 0.0033(9) 0.0005(10)
C16 0.0327(16) 0.086(3) 0.0403(18) 0.0163(18) -0.0033(13) -0.0253(18)
C17 0.0175(10) 0.0432(16) 0.0257(12) 0.0010(11) -0.0002(9) -0.0048(10)
C18 0.0260(13) 0.0536(19) 0.0388(15) 0.0082(14) -0.0045(12) -0.0065(13)
C19 0.0184(11) 0.0463(15) 0.0199(11) -0.0015(10) 0.0019(9) 0.0017(11)
C20 0.0176(10) 0.0505(15) 0.0222(11) 0.0037(11) -0.0015(9) -0.0037(12)
Br 0.0442(3) 0.0798(4) 0.0837(4) -0.0295(3) 0.000 0.000
C21 0.034(2) 0.204(8) 0.029(2) -0.014(4) 0.000 0.000
C22 0.063(2) 0.111(4) 0.0331(19) -0.007(2) -0.0069(17) 0.032(2)
C23 0.062(2) 0.051(2) 0.0375(17) -0.0012(15) 0.0022(16) 0.0096(16)
C24 0.043(2) 0.049(3) 0.037(2) -0.002(2) 0.000 0.000

loop_
_atom_type_symbol
_atom_type_description
_atom_type_scat_dispersion_real
_atom_type_scat_dispersion_imag
_atom_type_scat_source
C C 0.0033 0.0016 'International Tables Vol C Tables 4.2.6.8 and 6.1.1.4'
H H 0.0000 0.0000 'International Tables Vol C Tables 4.2.6.8 and 6.1.1.4'
N N 0.0061 0.0033 'International Tables Vol C Tables 4.2.6.8 and 6.1.1.4'
O O 0.0106 0.0060 'International Tables Vol C Tables 4.2.6.8 and 6.1.1.4'
F F 0.0171 0.0103 'International Tables Vol C Tables 4.2.6.8 and 6.1.1.4'
Br Br -0.2901 2.4595 'International Tables Vol C Tables 4.2.6.8 and 6.1.1.4'

loop_
_geom_angle_atom_site_label_1
_geom_angle_atom_site_label_2
_geom_angle_atom_site_label_3
_geom_angle
_geom_angle_site_symmetry_1
_geom_angle_site_symmetry_3
C17 N1 C20 122.8(2) . .
C12 N2 C6 109.6(2) . .
C11 N3 C10 116.9(2) . .
C4 C2 C1 109.3(5) . .
C7 C3 C8 118.3(3) . .
C2 C4 C10 118.9(4) . .
C13 C5 C9 123.3(3) . .
C15 C6 N2 109.4(3) . .
C3 C7 C16 121.4(3) . .
F1 C8 C20 118.2(2) . .
F1 C8 C3 119.4(3) . .
C20 C8 C3 122.4(3) . .
C14 C9 C5 119.8(3) . .
N3 C10 C15 110.8(2) . .
N3 C10 C4 104.8(3) . .
C15 C10 C4 115.2(3) . .
N3 C10 C17 107.6(2) . .
C15 C10 C17 110.7(2) . .
C4 C10 C17 107.2(2) . .
N3 C11 C14 114.1(3) . .
N2 C12 C13 133.8(3) . .
N2 C12 C19 106.2(2) . .
C13 C12 C19 120.1(3) . .
C5 C13 C12 116.7(3) . .
C9 C14 C19 117.5(3) . .
C9 C14 C11 129.1(3) . .
C19 C14 C11 113.4(3) . .
C6 C15 C19 106.1(2) . .
C6 C15 C10 136.9(3) . .
C19 C15 C10 117.0(2) . .
C7 C16 C18 118.5(3) . .
O C17 N1 123.9(2) . .
O C17 C10 123.7(2) . .
N1 C17 C10 112.4(2) . .
F2 C18 C20 118.0(2) . .
F2 C18 C16 119.7(3) . .
C20 C18 C16 122.2(3) . .
C14 C19 C12 122.5(3) . .
C14 C19 C15 128.7(2) . .
C12 C19 C15 108.8(2) . .
C18 C20 C8 117.1(2) . .
C18 C20 N1 121.5(3) . .
C8 C20 N1 121.4(2) . .
C22 C21 C22 121.1(5) . 4
C21 C22 C23 120.1(4) . .
C24 C23 C22 117.9(4) . .
C23 C24 C23 123.0(4) . 4
C23 C24 Br 118.5(2) . .
C23 C24 Br 118.5(2) 4 .

loop_
_geom_bond_atom_site_label_1
_geom_bond_atom_site_label_2
_geom_bond_distance
_geom_bond_site_symmetry_2
F1 C8 1.338(4) .
F2 C18 1.341(4) .
O C17 1.213(3) .
N1 C17 1.348(3) .
N1 C20 1.412(3) .
N2 C12 1.369(4) .
N2 C6 1.375(4) .
N3 C11 1.458(5) .
N3 C10 1.476(4) .
C1 C2 1.595(7) .
C2 C4 1.418(6) .
C3 C7 1.362(6) .
C3 C8 1.376(4) .
C4 C10 1.519(5) .
C5 C13 1.372(5) .
C5 C9 1.407(5) .
C6 C15 1.368(4) .
C7 C16 1.370(6) .
C8 C20 1.375(4) .
C9 C14 1.373(4) .
C10 C15 1.514(3) .
C10 C17 1.539(3) .
C11 C14 1.498(4) .
C12 C13 1.393(4) .
C12 C19 1.402(3) .
C14 C19 1.384(4) .
C15 C19 1.413(4) .
C16 C18 1.373(4) .
C18 C20 1.369(4) .
Br C24 1.898(4) .
C21 C22 1.362(5) .
C21 C22 1.362(5) 4
C22 C23 1.373(6) .
C23 C24 1.367(4) .
C24 C23 1.367(4) 4

loop_
_geom_hbond_atom_site_label_D
_geom_hbond_atom_site_label_H
_geom_hbond_atom_site_label_A
_geom_hbond_distance_DH
_geom_hbond_distance_HA
_geom_hbond_distance_DA
_geom_hbond_angle_DHA
_geom_hbond_site_symmetry_A
N2 H2A O 0.88 2.05 2.886(3) 158.6 8_455
